data_4125936
loop_
_publ_author_name
'Marshall, Ross J.'
'Kalinovskyy, Yaroslav'
'Griffin, Sarah L.'
'Wilson, Claire'
'Blight, Barry A.'
'Forgan, Ross S.'

_publ_section_title
;
 Functional Versatility of a Series of Zr Metal-Organic Frameworks Probed
 by Solid-State Photoluminescence Spectroscopy.
;
_journal_issue 17
_journal_name_full 'Journal of the American Chemical Society'
_journal_page_first 6253
_journal_page_last 6260
_journal_paper_doi 10.1021/jacs.7b02184
_journal_volume 139
_journal_year 2017
_chemical_formula_moiety 'C144 H64 F12 Hf6 O32'
_chemical_formula_sum 'C144 H64 F12 Hf6 O32'
_chemical_formula_weight 3604.89
_space_group_crystal_system cubic
_space_group_IT_number 227
_space_group_name_Hall '-F 4vw 2vw 3'
_space_group_name_H-M_alt 'F d -3 m'
_symmetry_space_group_name_Hall '-F 4vw 2vw 3'
_symmetry_space_group_name_H-M 'F d -3 m :2'
_atom_sites_solution_hydrogens geom
_audit_creation_date 2016-09-05
_audit_creation_method
;
Olex2 1.2
(compiled 2016.08.25 svn.r3337 for OlexSys, GUI svn.r5221)
;
_cell_angle_alpha 90
_cell_angle_beta 90
_cell_angle_gamma 90
_cell_formula_units_Z 8
_cell_length_a 39.7405(2)
_cell_length_b 39.7405(2)
_cell_length_c 39.7405(2)
_cell_measurement_reflns_used 11421
_cell_measurement_temperature 100(2)
_cell_measurement_theta_max 27.5230
_cell_measurement_theta_min 2.2450
_cell_volume 62762.5(5)
_computing_cell_refinement 'CrysAlisPro 1.171.38.41 (Rigaku OD, 2015)'
_computing_data_collection
;
CrystalClear-SM Expert 3.1 b27 (Rigaku, 20112)
;
_computing_data_reduction 'CrysAlisPro 1.171.38.41 (Rigaku OD, 2015)'
_computing_molecular_graphics 'Olex2 (Dolomanov et al., 2009)'
_computing_publication_material 'Olex2 (Dolomanov et al., 2009)'
_computing_structure_refinement 'ShelXL (Sheldrick, 2015)'
_computing_structure_solution 'ShelXT (Sheldrick, 2015)'
_diffrn_ambient_temperature 100(2)
_diffrn_detector 'CCD plate'
_diffrn_detector_area_resol_mean 28.5714
_diffrn_detector_type 'Rigaku HG Saturn724+ (2x2 bin mode)'
_diffrn_measured_fraction_theta_full 0.997
_diffrn_measured_fraction_theta_max 0.998
_diffrn_measurement_details
;
List of Runs (angles in degrees, time in seconds):

  # Type    Start    End  Width  t~exp~   \w     \q     \k     \f   Frames
--------------------------------------------------------------------------
  1  \w    -97.00  18.00   1.00   10.00    --  -17.00 -36.00 120.00  115
  2  \w   -106.00 -20.00   1.00   10.00    --  -17.00 -72.00-120.00   86
;
_diffrn_measurement_device 'four-circle \k diffractometer'
_diffrn_measurement_device_type 'Rigaku AFC12 (Right)'
_diffrn_measurement_method 'profile data from \w-scans'
_diffrn_measurement_specimen_support 'MiTeGen MicroMesh'
_diffrn_orient_matrix_type 'CrysAlisPro convention (1999,Acta A55,543-557)'
_diffrn_orient_matrix_UB_11 0.0100725000
_diffrn_orient_matrix_UB_12 -0.0130375000
_diffrn_orient_matrix_UB_13 -0.0068558000
_diffrn_orient_matrix_UB_21 -0.0147081000
_diffrn_orient_matrix_UB_22 -0.0085522000
_diffrn_orient_matrix_UB_23 -0.0053720000
_diffrn_orient_matrix_UB_31 0.0006354000
_diffrn_orient_matrix_UB_32 0.0086853000
_diffrn_orient_matrix_UB_33 -0.0155893000
_diffrn_radiation_collimation 'Confocal mirrors, VHF Varimax '
_diffrn_radiation_monochromator graphite
_diffrn_radiation_probe x-ray
_diffrn_radiation_type MoK\a
_diffrn_radiation_wavelength 0.71073
_diffrn_reflns_av_R_equivalents 0.0652
_diffrn_reflns_av_unetI/netI 0.0199
_diffrn_reflns_Laue_measured_fraction_full 0.997
_diffrn_reflns_Laue_measured_fraction_max 0.998
_diffrn_reflns_limit_h_max 51
_diffrn_reflns_limit_h_min -49
_diffrn_reflns_limit_k_max 27
_diffrn_reflns_limit_k_min -51
_diffrn_reflns_limit_l_max 40
_diffrn_reflns_limit_l_min -39
_diffrn_reflns_number 74076
_diffrn_reflns_point_group_measured_fraction_full 0.997
_diffrn_reflns_point_group_measured_fraction_max 0.998
_diffrn_reflns_theta_full 26.000
_diffrn_reflns_theta_max 27.554
_diffrn_reflns_theta_min 1.775
_diffrn_source 'Rotating Anode'
_diffrn_source_current 55.0
_diffrn_source_power 2.475
_diffrn_source_type 'Enhance (Mo) X-ray Source'
_diffrn_source_voltage 45.0
_diffrn_standards_number 0
_exptl_absorpt_coefficient_mu 2.016
_exptl_absorpt_correction_T_max 1.00000
_exptl_absorpt_correction_T_min 0.59153
_exptl_absorpt_correction_type multi-scan
_exptl_absorpt_process_details
;
CrysAlisPro 1.171.38.41 (Rigaku Oxford Diffraction, 2015)
Empirical absorption correction using spherical harmonics,
 implemented in SCALE3 ABSPACK scaling algorithm.
;
_exptl_crystal_colour Colourless
_exptl_crystal_density_diffrn 0.763
_exptl_crystal_description Prism
_exptl_crystal_F_000 13792
_exptl_crystal_size_max 0.06
_exptl_crystal_size_mid 0.05
_exptl_crystal_size_min 0.04
_refine_diff_density_max 0.652
_refine_diff_density_min -0.736
_refine_diff_density_rms 0.099
_refine_ls_extinction_method none
_refine_ls_goodness_of_fit_ref 1.056
_refine_ls_hydrogen_treatment constr
_refine_ls_matrix_type full
_refine_ls_number_parameters 92
_refine_ls_number_reflns 3409
_refine_ls_number_restraints 0
_refine_ls_restrained_S_all 1.056
_refine_ls_R_factor_all 0.0536
_refine_ls_R_factor_gt 0.0429
_refine_ls_shift/su_max 0.000
_refine_ls_shift/su_mean 0.000
_refine_ls_structure_factor_coef Fsqd
_refine_ls_weighting_details 'w=1/[\s^2^(Fo^2^)+(0.0349P)^2^+1550.2365P] where P=(Fo^2^+2Fc^2^)/3'
_refine_ls_weighting_scheme calc
_refine_ls_wR_factor_gt 0.0962
_refine_ls_wR_factor_ref 0.1009
_reflns_Friedel_coverage 0.000
_reflns_number_gt 2767
_reflns_number_total 3409
_reflns_threshold_expression 'I > 2\s(I)'
_cod_data_source_file ja7b02184_si_007.cif
_cod_data_source_block Hf-L3
_cod_depositor_comments 'Adding full bibliography for 4125932--4125938.cif.'
_cod_original_cell_volume 62762.5(9)
_cod_database_code 4125936
_chemical_oxdiff_formula Hf4O6(OH)4(C24H10O4F2)6(C3H7NO)4
_shelx_space_group_comment
;
The symmetry employed for this shelxl refinement is uniquely defined
by the following loop, which should always be used as a source of
symmetry information in preference to the above space-group names.
They are only intended as comments.
;
_reflns_odcompleteness_completeness 99.92
_reflns_odcompleteness_iscentric 1
_reflns_odcompleteness_theta 27.49
_olex2_refinement_description
;
1. Fixed Uiso
 At 1.2 times of:
  All C(H) groups
2. Others
 Fixed Sof: F1(0.5) H9(0.5)
3.a Aromatic/amide H refined with riding coordinates:
 C3(H3), C4(H4), C9(H9)
;
_shelx_shelxl_version_number 2014/7
_olex2_submission_special_instructions 'No special instructions were received'
_oxdiff_exptl_absorpt_empirical_details
;
Empirical correction (ABSPACK) includes:
- Absorption correction using spherical harmonics
- Frame scaling
- Detector area scaling
;
_oxdiff_exptl_absorpt_empirical_full_max 1.472
_oxdiff_exptl_absorpt_empirical_full_min 0.829

loop_
_space_group_symop_operation_xyz
'x, y, z'
'-x+3/4, -y+1/4, z+1/2'
'-x+1/4, y+1/2, -z+3/4'
'x+1/2, -y+3/4, -z+1/4'
'z, x, y'
'z+1/2, -x+3/4, -y+1/4'
'-z+3/4, -x+1/4, y+1/2'
'-z+1/4, x+1/2, -y+3/4'
'y, z, x'
'-y+1/4, z+1/2, -x+3/4'
'y+1/2, -z+3/4, -x+1/4'
'-y+3/4, -z+1/4, x+1/2'
'y+3/4, x+1/4, -z+1/2'
'-y, -x, -z'
'y+1/4, -x+1/2, z+3/4'
'-y+1/2, x+3/4, z+1/4'
'x+3/4, z+1/4, -y+1/2'
'-x+1/2, z+3/4, y+1/4'
'-x, -z, -y'
'x+1/4, -z+1/2, y+3/4'
'z+3/4, y+1/4, -x+1/2'
'z+1/4, -y+1/2, x+3/4'
'-z+1/2, y+3/4, x+1/4'
'-z, -y, -x'
'x, y+1/2, z+1/2'
'-x+3/4, -y+3/4, z+1'
'-x+1/4, y+1, -z+5/4'
'x+1/2, -y+5/4, -z+3/4'
'z, x+1/2, y+1/2'
'z+1/2, -x+5/4, -y+3/4'
'-z+3/4, -x+3/4, y+1'
'-z+1/4, x+1, -y+5/4'
'y, z+1/2, x+1/2'
'-y+1/4, z+1, -x+5/4'
'y+1/2, -z+5/4, -x+3/4'
'-y+3/4, -z+3/4, x+1'
'y+3/4, x+3/4, -z+1'
'-y, -x+1/2, -z+1/2'
'y+1/4, -x+1, z+5/4'
'-y+1/2, x+5/4, z+3/4'
'x+3/4, z+3/4, -y+1'
'-x+1/2, z+5/4, y+3/4'
'-x, -z+1/2, -y+1/2'
'x+1/4, -z+1, y+5/4'
'z+3/4, y+3/4, -x+1'
'z+1/4, -y+1, x+5/4'
'-z+1/2, y+5/4, x+3/4'
'-z, -y+1/2, -x+1/2'
'x+1/2, y, z+1/2'
'-x+5/4, -y+1/4, z+1'
'-x+3/4, y+1/2, -z+5/4'
'x+1, -y+3/4, -z+3/4'
'z+1/2, x, y+1/2'
'z+1, -x+3/4, -y+3/4'
'-z+5/4, -x+1/4, y+1'
'-z+3/4, x+1/2, -y+5/4'
'y+1/2, z, x+1/2'
'-y+3/4, z+1/2, -x+5/4'
'y+1, -z+3/4, -x+3/4'
'-y+5/4, -z+1/4, x+1'
'y+5/4, x+1/4, -z+1'
'-y+1/2, -x, -z+1/2'
'y+3/4, -x+1/2, z+5/4'
'-y+1, x+3/4, z+3/4'
'x+5/4, z+1/4, -y+1'
'-x+1, z+3/4, y+3/4'
'-x+1/2, -z, -y+1/2'
'x+3/4, -z+1/2, y+5/4'
'z+5/4, y+1/4, -x+1'
'z+3/4, -y+1/2, x+5/4'
'-z+1, y+3/4, x+3/4'
'-z+1/2, -y, -x+1/2'
'x+1/2, y+1/2, z'
'-x+5/4, -y+3/4, z+1/2'
'-x+3/4, y+1, -z+3/4'
'x+1, -y+5/4, -z+1/4'
'z+1/2, x+1/2, y'
'z+1, -x+5/4, -y+1/4'
'-z+5/4, -x+3/4, y+1/2'
'-z+3/4, x+1, -y+3/4'
'y+1/2, z+1/2, x'
'-y+3/4, z+1, -x+3/4'
'y+1, -z+5/4, -x+1/4'
'-y+5/4, -z+3/4, x+1/2'
'y+5/4, x+3/4, -z+1/2'
'-y+1/2, -x+1/2, -z'
'y+3/4, -x+1, z+3/4'
'-y+1, x+5/4, z+1/4'
'x+5/4, z+3/4, -y+1/2'
'-x+1, z+5/4, y+1/4'
'-x+1/2, -z+1/2, -y'
'x+3/4, -z+1, y+3/4'
'z+5/4, y+3/4, -x+1/2'
'z+3/4, -y+1, x+3/4'
'-z+1, y+5/4, x+1/4'
'-z+1/2, -y+1/2, -x'
'-x, -y, -z'
'x-3/4, y-1/4, -z-1/2'
'x-1/4, -y-1/2, z-3/4'
'-x-1/2, y-3/4, z-1/4'
'-z, -x, -y'
'-z-1/2, x-3/4, y-1/4'
'z-3/4, x-1/4, -y-1/2'
'z-1/4, -x-1/2, y-3/4'
'-y, -z, -x'
'y-1/4, -z-1/2, x-3/4'
'-y-1/2, z-3/4, x-1/4'
'y-3/4, z-1/4, -x-1/2'
'-y-3/4, -x-1/4, z-1/2'
'y, x, z'
'-y-1/4, x-1/2, -z-3/4'
'y-1/2, -x-3/4, -z-1/4'
'-x-3/4, -z-1/4, y-1/2'
'x-1/2, -z-3/4, -y-1/4'
'x, z, y'
'-x-1/4, z-1/2, -y-3/4'
'-z-3/4, -y-1/4, x-1/2'
'-z-1/4, y-1/2, -x-3/4'
'z-1/2, -y-3/4, -x-1/4'
'z, y, x'
'-x, -y+1/2, -z+1/2'
'x-3/4, y+1/4, -z'
'x-1/4, -y, z-1/4'
'-x-1/2, y-1/4, z+1/4'
'-z, -x+1/2, -y+1/2'
'-z-1/2, x-1/4, y+1/4'
'z-3/4, x+1/4, -y'
'z-1/4, -x, y-1/4'
'-y, -z+1/2, -x+1/2'
'y-1/4, -z, x-1/4'
'-y-1/2, z-1/4, x+1/4'
'y-3/4, z+1/4, -x'
'-y-3/4, -x+1/4, z'
'y, x+1/2, z+1/2'
'-y-1/4, x, -z-1/4'
'y-1/2, -x-1/4, -z+1/4'
'-x-3/4, -z+1/4, y'
'x-1/2, -z-1/4, -y+1/4'
'x, z+1/2, y+1/2'
'-x-1/4, z, -y-1/4'
'-z-3/4, -y+1/4, x'
'-z-1/4, y, -x-1/4'
'z-1/2, -y-1/4, -x+1/4'
'z, y+1/2, x+1/2'
'-x+1/2, -y, -z+1/2'
'x-1/4, y-1/4, -z'
'x+1/4, -y-1/2, z-1/4'
'-x, y-3/4, z+1/4'
'-z+1/2, -x, -y+1/2'
'-z, x-3/4, y+1/4'
'z-1/4, x-1/4, -y'
'z+1/4, -x-1/2, y-1/4'
'-y+1/2, -z, -x+1/2'
'y+1/4, -z-1/2, x-1/4'
'-y, z-3/4, x+1/4'
'y-1/4, z-1/4, -x'
'-y-1/4, -x-1/4, z'
'y+1/2, x, z+1/2'
'-y+1/4, x-1/2, -z-1/4'
'y, -x-3/4, -z+1/4'
'-x-1/4, -z-1/4, y'
'x, -z-3/4, -y+1/4'
'x+1/2, z, y+1/2'
'-x+1/4, z-1/2, -y-1/4'
'-z-1/4, -y-1/4, x'
'-z+1/4, y-1/2, -x-1/4'
'z, -y-3/4, -x+1/4'
'z+1/2, y, x+1/2'
'-x+1/2, -y+1/2, -z'
'x-1/4, y+1/4, -z-1/2'
'x+1/4, -y, z-3/4'
'-x, y-1/4, z-1/4'
'-z+1/2, -x+1/2, -y'
'-z, x-1/4, y-1/4'
'z-1/4, x+1/4, -y-1/2'
'z+1/4, -x, y-3/4'
'-y+1/2, -z+1/2, -x'
'y+1/4, -z, x-3/4'
'-y, z-1/4, x-1/4'
'y-1/4, z+1/4, -x-1/2'
'-y-1/4, -x+1/4, z-1/2'
'y+1/2, x+1/2, z'
'-y+1/4, x, -z-3/4'
'y, -x-1/4, -z-1/4'
'-x-1/4, -z+1/4, y-1/2'
'x, -z-1/4, -y-1/4'
'x+1/2, z+1/2, y'
'-x+1/4, z, -y-3/4'
'-z-1/4, -y+1/4, x-1/2'
'-z+1/4, y, -x-3/4'
'z, -y-1/4, -x-1/4'
'z+1/2, y+1/2, x'

loop_
_atom_site_label
_atom_site_type_symbol
_atom_site_fract_x
_atom_site_fract_y
_atom_site_fract_z
_atom_site_U_iso_or_equiv
_atom_site_adp_type
_atom_site_occupancy
_atom_site_site_symmetry_order
_atom_site_calc_flag
_atom_site_refinement_flags_posn
_atom_site_refinement_flags_adp
_atom_site_refinement_flags_occupancy
_atom_site_disorder_assembly
_atom_site_disorder_group
Hf1 Hf 0.8750 0.31316(2) 0.3750 0.01155(10) Uani 1 4 d S T P . .
F1 F 0.6083(2) 0.1897(2) 0.4101(3) 0.090(3) Uani 0.5 1 d . . . A 1
O1 O 0.82675(7) 0.28591(7) 0.37580(8) 0.0279(6) Uani 1 1 d . . . . .
O2 O 0.90359(16) 0.34641(16) 0.34641(16) 0.044(3) Uani 1 6 d S T P . .
O3 O 0.90790(16) 0.34210(16) 0.40790(16) 0.047(3) Uani 1 6 d S T P . .
C1 C 0.79664(10) 0.29664(10) 0.37782(16) 0.0265(12) Uani 1 2 d S T P . .
C2 C 0.77008(11) 0.27008(11) 0.38284(17) 0.0313(15) Uani 1 2 d S T P . .
C3 C 0.77962(14) 0.23671(13) 0.38565(18) 0.0551(17) Uani 1 1 d . . . . .
H3 H 0.8021 0.2307 0.3835 0.066 Uiso 1 1 calc R . . . .
C4 C 0.75533(16) 0.21224(13) 0.3916(2) 0.073(2) Uani 1 1 d . . . . .
H4 H 0.7615 0.1898 0.3937 0.088 Uiso 1 1 calc R . . . .
C5 C 0.72164(13) 0.22164(13) 0.3946(3) 0.071(3) Uani 1 2 d S T P . .
C6 C 0.69625(14) 0.19625(14) 0.4008(3) 0.079(4) Uani 1 2 d S T P . .
C7 C 0.67529(15) 0.17529(15) 0.4054(3) 0.074(3) Uani 1 2 d S T P . .
C8 C 0.65008(14) 0.15008(14) 0.4075(3) 0.061(3) Uani 1 2 d S T P A .
C9 C 0.61669(15) 0.15786(17) 0.4079(2) 0.074(2) Uani 1 1 d . . . . .
H9 H 0.6103 0.1804 0.4082 0.088 Uiso 0.5 1 calc R . . A 2

loop_
_atom_site_aniso_label
_atom_site_aniso_U_11
_atom_site_aniso_U_22
_atom_site_aniso_U_33
_atom_site_aniso_U_23
_atom_site_aniso_U_13
_atom_site_aniso_U_12
Hf1 0.01257(11) 0.00951(14) 0.01257(11) 0.000 0.00014(12) 0.000
F1 0.065(5) 0.046(5) 0.160(10) 0.002(5) 0.002(6) -0.016(4)
O1 0.0244(15) 0.0266(15) 0.0328(16) 0.0040(14) -0.0060(13) -0.0112(12)
O2 0.044(3) 0.044(3) 0.044(3) 0.036(3) -0.036(3) -0.036(3)
O3 0.047(3) 0.047(3) 0.047(3) -0.033(3) 0.033(3) -0.033(3)
C1 0.0256(19) 0.0256(19) 0.028(3) 0.0038(17) 0.0038(17) -0.012(2)
C2 0.026(2) 0.026(2) 0.042(4) 0.0027(17) 0.0027(17) -0.012(3)
C3 0.033(3) 0.027(3) 0.105(5) 0.003(3) 0.005(3) -0.010(2)
C4 0.051(4) 0.017(2) 0.152(7) 0.006(3) 0.015(4) -0.014(2)
C5 0.033(3) 0.033(3) 0.146(10) 0.006(3) 0.006(3) -0.023(4)
C6 0.039(3) 0.039(3) 0.159(11) 0.003(4) 0.003(4) -0.023(4)
C7 0.049(4) 0.049(4) 0.125(10) 0.005(3) 0.005(3) -0.027(4)
C8 0.039(3) 0.039(3) 0.105(8) -0.002(3) -0.002(3) -0.016(4)
C9 0.041(4) 0.049(4) 0.130(7) 0.003(4) 0.000(4) -0.026(3)

loop_
_atom_type_symbol
_atom_type_description
_atom_type_scat_dispersion_real
_atom_type_scat_dispersion_imag
_atom_type_scat_source
C C 0.0033 0.0016 'International Tables Vol C Tables 4.2.6.8 and 6.1.1.4'
H H 0.0000 0.0000 'International Tables Vol C Tables 4.2.6.8 and 6.1.1.4'
F F 0.0171 0.0103 'International Tables Vol C Tables 4.2.6.8 and 6.1.1.4'
Hf Hf -0.5830 6.1852 'International Tables Vol C Tables 4.2.6.8 and 6.1.1.4'
O O 0.0106 0.0060 'International Tables Vol C Tables 4.2.6.8 and 6.1.1.4'

loop_
_geom_angle_atom_site_label_1
_geom_angle_atom_site_label_2
_geom_angle_atom_site_label_3
_geom_angle
_geom_angle_site_symmetry_1
_geom_angle_site_symmetry_3
Hf1 Hf1 Hf1 60.0 34_645 30
Hf1 Hf1 Hf1 60.0 77_545 57_554
Hf1 Hf1 Hf1 90.0 34_645 57_554
Hf1 Hf1 Hf1 90.001(1) 30 77_545
Hf1 Hf1 Hf1 60.0 34_645 77_545
Hf1 Hf1 Hf1 60.0 30 57_554
O1 Hf1 Hf1 74.45(8) 190_657 30
O1 Hf1 Hf1 164.43(8) . 34_645
O1 Hf1 Hf1 164.43(8) 190_657 77_545
O1 Hf1 Hf1 74.45(8) 75_645 34_645
O1 Hf1 Hf1 74.45(8) 168_554 77_545
O1 Hf1 Hf1 110.97(8) . 77_545
O1 Hf1 Hf1 109.73(8) 190_657 57_554
O1 Hf1 Hf1 109.72(8) . 30
O1 Hf1 Hf1 74.45(8) . 57_554
O1 Hf1 Hf1 110.96(8) 168_554 57_554
O1 Hf1 Hf1 164.43(8) 168_554 30
O1 Hf1 Hf1 110.96(8) 75_645 30
O1 Hf1 Hf1 109.73(8) 75_645 77_545
O1 Hf1 Hf1 109.73(8) 168_554 34_645
O1 Hf1 Hf1 164.43(8) 75_645 57_554
O1 Hf1 Hf1 110.96(8) 190_657 34_645
O1 Hf1 O1 77.48(17) 168_554 .
O1 Hf1 O1 121.10(16) 168_554 190_657
O1 Hf1 O1 121.10(16) 75_645 .
O1 Hf1 O1 77.48(17) 190_657 75_645
O1 Hf1 O1 74.53(16) 190_657 .
O1 Hf1 O1 74.53(16) 168_554 75_645
O2 Hf1 Hf1 33.35(12) . 34_645
O2 Hf1 Hf1 33.35(12) 75_645 57_554
O2 Hf1 Hf1 33.35(12) 75_645 30
O2 Hf1 Hf1 86.4(3) 75_645 77_545
O2 Hf1 Hf1 86.4(3) . 30
O2 Hf1 Hf1 86.4(3) . 57_554
O2 Hf1 Hf1 86.4(3) 75_645 34_645
O2 Hf1 Hf1 33.35(12) . 77_545
O2 Hf1 O1 80.1(2) 75_645 .
O2 Hf1 O1 142.72(8) . .
O2 Hf1 O1 80.1(2) 75_645 190_657
O2 Hf1 O1 142.72(8) 75_645 168_554
O2 Hf1 O1 142.72(8) . 190_657
O2 Hf1 O1 80.1(2) . 168_554
O2 Hf1 O1 142.72(8) 75_645 75_645
O2 Hf1 O1 80.1(2) . 75_645
O2 Hf1 O2 101.1(6) . 75_645
O2 Hf1 O3 70.4(2) . 75_645
O2 Hf1 O3 70.4(2) 75_645 .
O2 Hf1 O3 70.4(2) 75_645 75_645
O2 Hf1 O3 70.4(2) . .
O3 Hf1 Hf1 92.9(2) 75_645 34_645
O3 Hf1 Hf1 92.9(2) 75_645 30
O3 Hf1 Hf1 37.06(15) 75_645 57_554
O3 Hf1 Hf1 92.9(2) . 77_545
O3 Hf1 Hf1 37.06(15) 75_645 77_545
O3 Hf1 Hf1 37.06(15) . 30
O3 Hf1 Hf1 37.06(15) . 34_645
O3 Hf1 Hf1 92.9(2) . 57_554
O3 Hf1 O1 75.3(2) 75_645 168_554
O3 Hf1 O1 140.70(9) 75_645 190_657
O3 Hf1 O1 75.3(2) . 190_657
O3 Hf1 O1 75.3(2) . 75_645
O3 Hf1 O1 140.70(9) 75_645 75_645
O3 Hf1 O1 75.3(2) 75_645 .
O3 Hf1 O1 140.70(9) . .
O3 Hf1 O1 140.70(9) . 168_554
O3 Hf1 O3 116.2(5) 75_645 .
C1 O1 Hf1 130.9(3) . .
Hf1 O2 Hf1 113.3(2) 34_645 77_545
Hf1 O2 Hf1 113.3(2) . 77_545
Hf1 O2 Hf1 113.3(2) . 34_645
Hf1 O3 Hf1 105.9(3) . 34_645
Hf1 O3 Hf1 105.9(3) 34_645 30
Hf1 O3 Hf1 105.9(3) . 30
O1 C1 O1 128.7(5) . 182_545
O1 C1 C2 115.6(3) 182_545 .
O1 C1 C2 115.6(3) . .
C3 C2 C1 119.4(3) 182_545 .
C3 C2 C1 119.4(3) . .
C3 C2 C3 121.3(6) . 182_545
C2 C3 H3 120.2 . .
C2 C3 C4 119.6(6) . .
C4 C3 H3 120.2 . .
C3 C4 H4 120.2 . .
C3 C4 C5 119.6(6) . .
C5 C4 H4 120.2 . .
C4 C5 C4 120.5(7) 182_545 .
C4 C5 C6 119.8(3) 182_545 .
C4 C5 C6 119.8(3) . .
C7 C6 C5 179.1(15) . .
C6 C7 C8 174.6(14) . .
C9 C8 C7 121.9(4) . .
C9 C8 C7 121.9(4) 182_545 .
C9 C8 C9 116.2(8) 182_545 .
F1 C9 C8 117.9(6) . .
F1 C9 C9 120.1(5) . 157_665
C8 C9 C9 121.9(4) . 157_665
C8 C9 H9 119.1 . .
C9 C9 H9 119.1 157_665 .

loop_
_geom_bond_atom_site_label_1
_geom_bond_atom_site_label_2
_geom_bond_distance
_geom_bond_site_symmetry_2
Hf1 Hf1 3.4758(4) 30
Hf1 Hf1 3.4758(4) 77_545
Hf1 Hf1 3.4758(4) 57_554
Hf1 Hf1 3.4758(4) 34_645
Hf1 O1 2.202(3) .
Hf1 O1 2.202(3) 75_645
Hf1 O1 2.202(3) 190_657
Hf1 O1 2.202(3) 168_554
Hf1 O2 2.081(3) 75_645
Hf1 O2 2.081(3) .
Hf1 O3 2.178(4) .
Hf1 O3 2.178(4) 75_645
F1 C9 1.313(10) .
O1 C1 1.273(4) .
O2 Hf1 2.081(3) 34_645
O2 Hf1 2.081(3) 77_545
O3 Hf1 2.178(4) 34_645
O3 Hf1 2.178(4) 30
C1 O1 1.273(4) 182_545
C1 C2 1.506(8) .
C2 C3 1.384(6) 182_545
C2 C3 1.384(6) .
C3 H3 0.9300 .
C3 C4 1.391(7) .
C4 H4 0.9300 .
C4 C5 1.395(7) .
C5 C4 1.395(7) 182_545
C5 C6 1.448(10) .
C6 C7 1.192(11) .
C7 C8 1.419(11) .
C8 C9 1.363(7) 182_545
C8 C9 1.363(7) .
C9 C9 1.379(10) 157_665
C9 H9 0.9300 .

loop_
_geom_torsion_atom_site_label_1
_geom_torsion_atom_site_label_2
_geom_torsion_atom_site_label_3
_geom_torsion_atom_site_label_4
_geom_torsion
_geom_torsion_site_symmetry_1
_geom_torsion_site_symmetry_4
Hf1 O1 C1 O1 9.6(10) . 182_545
Hf1 O1 C1 C2 -171.2(4) . .
O1 C1 C2 C3 1.4(9) . .
O1 C1 C2 C3 -1.4(9) 182_545 182_545
O1 C1 C2 C3 179.3(6) . 182_545
O1 C1 C2 C3 -179.3(6) 182_545 .
C1 C2 C3 C4 177.4(7) . .
C2 C3 C4 C5 0.3(13) . .
C3 C2 C3 C4 -0.5(13) 182_545 .
C3 C4 C5 C4 -0.2(18) . 182_545
C3 C4 C5 C6 179.9(10) . .
C7 C8 C9 F1 -7.6(16) . .
C7 C8 C9 C9 176.0(8) . 157_665
C9 C8 C9 F1 174.9(7) 182_545 .
C9 C8 C9 C9 -1.5(13) 182_545 157_665
